data_7225653
loop_
_publ_author_name
'Adonin, Sergey A.'
'Perekalin, Dmitry S.'
'Gorokh, Igor D.'
'Samsonenko, Denis G.'
'Sokolov, Maksim Nailyevich'
'Fedin, Vladimir P.'

_publ_section_title
;
 Heterogeneous bromination of alkenes using Bi(III) polybromide complexes
 as {Br2} source
;
_journal_name_full 'RSC Adv.'
_journal_paper_doi 10.1039/C6RA10109G
_journal_year 2016
_chemical_formula_sum 'C15 H18 Bi2 Br11 N3'
_chemical_formula_weight 1537.29
_space_group_crystal_system monoclinic
_space_group_IT_number 11
_space_group_name_Hall '-P 2yb'
_space_group_name_H-M_alt 'P 1 21/m 1'
_symmetry_space_group_name_Hall '-P 2yb'
_symmetry_space_group_name_H-M 'P 1 21/m 1'
_atom_sites_solution_hydrogens geom
_atom_sites_solution_primary direct
_atom_sites_solution_secondary difmap
_audit_creation_method SHELXL-2014/7
_audit_update_record
;
2016-04-18 deposited with the CCDC.
2016-06-20 downloaded from the CCDC.
;
_cell_angle_alpha 90
_cell_angle_beta 110.370(3)
_cell_angle_gamma 90
_cell_formula_units_Z 2
_cell_length_a 7.8459(2)
_cell_length_b 23.3803(4)
_cell_length_c 9.4868(2)
_cell_measurement_reflns_used 4300
_cell_measurement_temperature 130(2)
_cell_measurement_theta_max 28.96
_cell_measurement_theta_min 3.78
_cell_volume 1631.43(7)
_computing_cell_refinement 'CrysAlisPro 1.171.38.41 (Rigaku OD, 2015)'
_computing_data_collection 'CrysAlisPro 1.171.38.41 (Rigaku OD, 2015)'
_computing_data_reduction 'CrysAlisPro 1.171.38.41 (Rigaku OD, 2015)'
_computing_molecular_graphics 'ShelXle (H\"ubschle, 2011)'
_computing_publication_material 'CIFTAB-2014 (Sheldrick, 2014)'
_computing_structure_refinement 'SHELXL-2014 (Sheldrick, 2014)'
_computing_structure_solution 'SHELXS-2014 (Sheldrick, 2014)'
_diffrn_ambient_temperature 130(2)
_diffrn_detector 'CCD plate'
_diffrn_detector_area_resol_mean 10.6168
_diffrn_detector_type AtlasS2
_diffrn_measured_fraction_theta_full 0.993
_diffrn_measured_fraction_theta_max 0.834
_diffrn_measurement_device 'four-circle diffractometer'
_diffrn_measurement_device_type 'New Xcalibur, AtlasS2'
_diffrn_measurement_method '\w scans'
_diffrn_radiation_monochromator graphite
_diffrn_radiation_probe x-ray
_diffrn_radiation_source 'fine-focus sealed tube'
_diffrn_radiation_type MoK\a
_diffrn_radiation_wavelength 0.71073
_diffrn_reflns_av_R_equivalents 0.0221
_diffrn_reflns_av_unetI/netI 0.0345
_diffrn_reflns_Laue_measured_fraction_full 0.993
_diffrn_reflns_Laue_measured_fraction_max 0.834
_diffrn_reflns_limit_h_max 9
_diffrn_reflns_limit_h_min -7
_diffrn_reflns_limit_k_max 32
_diffrn_reflns_limit_k_min -25
_diffrn_reflns_limit_l_max 9
_diffrn_reflns_limit_l_min -12
_diffrn_reflns_number 8267
_diffrn_reflns_point_group_measured_fraction_full 0.993
_diffrn_reflns_point_group_measured_fraction_max 0.834
_diffrn_reflns_theta_full 26.500
_diffrn_reflns_theta_max 29.535
_diffrn_reflns_theta_min 3.272
_diffrn_source 'sealed X-ray tube'
_exptl_absorpt_coefficient_mu 24.254
_exptl_absorpt_correction_T_max 1.00000
_exptl_absorpt_correction_T_min 0.36677
_exptl_absorpt_correction_type multi-scan
_exptl_absorpt_process_details
;
CrysAlisPro 1.171.38.41 (Rigaku Oxford Diffraction, 2015)
Empirical absorption correction using spherical harmonics,
implemented in SCALE3 ABSPACK scaling algorithm.
;
_exptl_crystal_colour orange
_exptl_crystal_density_diffrn 3.129
_exptl_crystal_description plate
_exptl_crystal_F_000 1360
_exptl_crystal_size_max 0.16
_exptl_crystal_size_mid 0.11
_exptl_crystal_size_min 0.03
_refine_diff_density_max 1.274
_refine_diff_density_min -1.085
_refine_diff_density_rms 0.179
_refine_ls_extinction_method none
_refine_ls_goodness_of_fit_ref 1.052
_refine_ls_hydrogen_treatment constr
_refine_ls_matrix_type full
_refine_ls_number_parameters 145
_refine_ls_number_reflns 3879
_refine_ls_number_restraints 0
_refine_ls_restrained_S_all 1.052
_refine_ls_R_factor_all 0.0319
_refine_ls_R_factor_gt 0.0252
_refine_ls_shift/su_max 0.002
_refine_ls_shift/su_mean 0.000
_refine_ls_structure_factor_coef Fsqd
_refine_ls_weighting_details 'w=1/[\s^2^(Fo^2^)+(0.0237P)^2^] where P=(Fo^2^+2Fc^2^)/3'
_refine_ls_weighting_scheme calc
_refine_ls_wR_factor_gt 0.0532
_refine_ls_wR_factor_ref 0.0556
_reflns_Friedel_coverage 0.000
_reflns_number_gt 3420
_reflns_number_total 3879
_reflns_threshold_expression >2\s(I)
_cod_data_source_file c6ra10109g2.cif
_cod_data_source_block sa1160
_cod_database_code 7225653
_shelx_shelxl_version_number 2014/7
_shelx_space_group_comment
;
The symmetry employed for this shelxl refinement is uniquely defined
by the following loop, which should always be used as a source of
symmetry information in preference to the above space-group names.
They are only intended as comments.
;
_shelx_estimated_absorpt_t_min 0.112
_shelx_estimated_absorpt_t_max 0.530

loop_
_space_group_symop_operation_xyz
'x, y, z'
'-x, y+1/2, -z'
'-x, -y, -z'
'x, -y-1/2, z'

loop_
_atom_site_label
_atom_site_type_symbol
_atom_site_fract_x
_atom_site_fract_y
_atom_site_fract_z
_atom_site_U_iso_or_equiv
_atom_site_adp_type
_atom_site_occupancy
_atom_site_site_symmetry_order
_atom_site_calc_flag
_atom_site_refinement_flags_posn
_atom_site_refinement_flags_adp
_atom_site_refinement_flags_occupancy
Bi1 Bi 0.35506(2) 0.33456(2) 0.65779(2) 0.01627(6) Uani 1 1 d . . .
Br1 Br 0.16200(6) 0.40011(2) 0.78404(5) 0.02838(12) Uani 1 1 d . . .
Br2 Br 0.24951(7) 0.40680(2) 0.40986(5) 0.02986(13) Uani 1 1 d . . .
Br3 Br 0.65487(6) 0.39935(2) 0.78716(6) 0.02973(13) Uani 1 1 d . . .
Br4 Br 0.55570(8) 0.2500 0.52857(7) 0.02390(15) Uani 1 2 d S T P
Br5 Br 0.46371(9) 0.2500 0.91173(7) 0.02598(16) Uani 1 2 d S T P
Br6 Br 0.04435(8) 0.2500 0.52939(7) 0.02356(15) Uani 1 2 d S T P
Br7 Br 0.05307(6) 0.47245(2) 0.10820(5) 0.02498(11) Uani 1 1 d . . .
N1 N 0.2327(7) 0.6154(3) 0.5810(6) 0.0582(17) Uani 1 1 d . . .
H1 H 0.1626 0.6367 0.5071 0.070 Uiso 1 1 calc R U .
C11 C 0.3236(8) 0.6392(3) 0.7209(7) 0.0475(16) Uani 1 1 d . . .
H11 H 0.3104 0.6786 0.7391 0.057 Uiso 1 1 calc R U .
C12 C 0.4322(8) 0.6047(4) 0.8317(7) 0.056(2) Uani 1 1 d . . .
H12 H 0.4965 0.6199 0.9285 0.068 Uiso 1 1 calc R U .
C13 C 0.4478(9) 0.5478(4) 0.8022(8) 0.061(2) Uani 1 1 d . . .
H13 H 0.5241 0.5235 0.8782 0.073 Uiso 1 1 calc R U .
C14 C 0.3563(7) 0.5273(3) 0.6676(7) 0.0354(13) Uani 1 1 d . . .
H14 H 0.3662 0.4877 0.6492 0.042 Uiso 1 1 calc R U .
C15 C 0.2530(8) 0.5592(3) 0.5593(7) 0.0424(15) Uani 1 1 d . . .
H15 H 0.1909 0.5427 0.4636 0.051 Uiso 1 1 calc R U .
N2 N 0.9482(6) 0.2220(2) 0.9039(5) 0.0377(13) Uani 0.5 1 d . . P
H2 H 0.8915 0.2036 0.8196 0.045 Uiso 1 1 calc R U .
C21 C 0.9482(6) 0.2220(2) 0.9039(5) 0.0377(13) Uani 0.5 1 d . . P
C22 C 1.0315(9) 0.1924(3) 1.0279(7) 0.0490(16) Uani 1 1 d . . .
H22 H 1.0272 0.1518 1.0266 0.059 Uiso 1 1 calc R U .
C23 C 1.1235(10) 0.2210(3) 1.1573(6) 0.066(2) Uani 1 1 d . . .
H23 H 1.1869 0.2004 1.2466 0.079 Uiso 1 1 calc R U .

loop_
_atom_site_aniso_label
_atom_site_aniso_U_11
_atom_site_aniso_U_22
_atom_site_aniso_U_33
_atom_site_aniso_U_23
_atom_site_aniso_U_13
_atom_site_aniso_U_12
Bi1 0.01734(9) 0.01408(10) 0.01743(10) -0.00024(7) 0.00608(6) -0.00060(7)
Br1 0.0321(3) 0.0287(3) 0.0294(3) -0.0022(2) 0.0171(2) 0.0069(2)
Br2 0.0368(3) 0.0300(3) 0.0212(2) 0.0073(2) 0.00808(19) 0.0010(2)
Br3 0.0220(2) 0.0285(3) 0.0343(3) -0.0032(2) 0.00420(19) -0.0086(2)
Br4 0.0254(3) 0.0226(4) 0.0302(4) 0.000 0.0179(3) 0.000
Br5 0.0326(3) 0.0263(4) 0.0173(3) 0.000 0.0064(2) 0.000
Br6 0.0155(3) 0.0227(4) 0.0300(4) 0.000 0.0047(2) 0.000
Br7 0.0327(2) 0.0167(3) 0.0226(2) -0.0008(2) 0.00590(18) 0.0015(2)
N1 0.042(3) 0.075(5) 0.057(4) 0.023(4) 0.015(2) 0.010(3)
C11 0.063(4) 0.035(4) 0.055(4) -0.017(4) 0.034(3) -0.008(3)
C12 0.052(4) 0.100(7) 0.018(3) -0.008(4) 0.013(3) -0.013(4)
C13 0.049(4) 0.074(6) 0.070(5) 0.045(5) 0.033(4) 0.023(4)
C14 0.046(3) 0.018(3) 0.048(4) 0.004(3) 0.025(3) 0.000(3)
C15 0.046(3) 0.035(4) 0.047(4) -0.016(3) 0.016(3) -0.019(3)
N2 0.045(3) 0.031(3) 0.035(3) -0.012(2) 0.010(2) -0.009(2)
C21 0.045(3) 0.031(3) 0.035(3) -0.012(2) 0.010(2) -0.009(2)
C22 0.088(5) 0.019(3) 0.048(4) 0.004(3) 0.034(3) 0.005(3)
C23 0.127(6) 0.039(4) 0.019(3) 0.007(3) 0.010(3) 0.012(4)

loop_
_atom_type_symbol
_atom_type_description
_atom_type_scat_dispersion_real
_atom_type_scat_dispersion_imag
_atom_type_scat_source
C C 0.0033 0.0016 'International Tables Vol C Tables 4.2.6.8 and 6.1.1.4'
H H 0.0000 0.0000 'International Tables Vol C Tables 4.2.6.8 and 6.1.1.4'
N N 0.0061 0.0033 'International Tables Vol C Tables 4.2.6.8 and 6.1.1.4'
Br Br -0.2901 2.4595 'International Tables Vol C Tables 4.2.6.8 and 6.1.1.4'
Bi Bi -4.1077 10.2566 'International Tables Vol C Tables 4.2.6.8 and 6.1.1.4'

loop_
_geom_angle_atom_site_label_1
_geom_angle_atom_site_label_2
_geom_angle_atom_site_label_3
_geom_angle
_geom_angle_site_symmetry_1
_geom_angle_publ_flag
Br1 Bi1 Br2 89.002(16) . yes
Br1 Bi1 Br4 173.854(15) . yes
Br1 Bi1 Br5 93.673(16) . yes
Br1 Bi1 Br6 92.934(15) . yes
Br2 Bi1 Br4 95.604(16) . yes
Br2 Bi1 Br5 176.253(15) . yes
Br2 Bi1 Br6 95.446(16) . yes
Br3 Bi1 Br1 90.819(16) . yes
Br3 Bi1 Br2 89.972(16) . yes
Br3 Bi1 Br4 93.245(16) . yes
Br3 Bi1 Br5 92.609(16) . yes
Br3 Bi1 Br6 173.458(15) . yes
Br4 Bi1 Br6 82.599(14) . yes
Br5 Bi1 Br4 81.545(15) . yes
Br5 Bi1 Br6 81.810(15) . yes
Bi1 Br4 Bi1 81.179(16) 4_565 yes
Bi1 Br5 Bi1 82.397(17) 4_565 yes
Bi1 Br6 Bi1 80.993(15) 4_565 yes
C11 N1 H1 120.4 . ?
C15 N1 H1 120.4 . ?
C15 N1 C11 119.3(6) . ?
N1 C11 H11 120.8 . ?
C12 C11 N1 118.4(6) . ?
C12 C11 H11 120.8 . ?
C11 C12 H12 120.3 . ?
C11 C12 C13 119.5(6) . ?
C13 C12 H12 120.3 . ?
C12 C13 H13 120.2 . ?
C14 C13 C12 119.5(6) . ?
C14 C13 H13 120.2 . ?
C13 C14 H14 118.8 . ?
C15 C14 C13 122.4(6) . ?
C15 C14 H14 118.8 . ?
N1 C15 H15 119.6 . ?
C14 C15 N1 120.9(6) . ?
C14 C15 H15 119.6 . ?
C21 N2 H2 119.3 4_565 ?
C21 N2 C22 121.5(3) 4_565 ?
C22 N2 H2 119.3 . ?
N2 C22 H22 120.4 . ?
N2 C22 C23 119.2(6) . ?
C23 C22 H22 120.4 . ?
C22 C23 H23 120.3 . ?
C23 C23 C22 119.3(4) 4_565 ?
C23 C23 H23 120.3 4_565 ?

loop_
_geom_bond_atom_site_label_1
_geom_bond_atom_site_label_2
_geom_bond_distance
_geom_bond_site_symmetry_2
_geom_bond_publ_flag
Bi1 Br1 2.7094(5) . yes
Bi1 Br2 2.7776(5) . yes
Bi1 Br3 2.7064(5) . yes
Bi1 Br4 3.0386(5) . yes
Bi1 Br5 3.0015(5) . yes
Bi1 Br6 3.0444(5) . yes
Br4 Bi1 3.0386(5) 4_565 ?
Br5 Bi1 3.0015(5) 4_565 ?
Br6 Bi1 3.0443(5) 4_565 ?
Br7 Br7 2.3190(9) 3_565 yes
N1 H1 0.8800 . ?
N1 C11 1.386(8) . ?
N1 C15 1.348(8) . ?
C11 H11 0.9500 . ?
C11 C12 1.363(9) . ?
C12 H12 0.9500 . ?
C12 C13 1.373(10) . ?
C13 H13 0.9500 . ?
C13 C14 1.318(9) . ?
C14 H14 0.9500 . ?
C14 C15 1.299(8) . ?
C15 H15 0.9500 . ?
N2 H2 0.8800 . ?
N2 C21 1.308(10) 4_565 ?
N2 C22 1.325(7) . ?
C22 H22 0.9500 . ?
C22 C23 1.362(8) . ?
C23 C23 1.357(14) 4_565 ?
C23 H23 0.9500 . ?
